data_7222412
loop_
_publ_author_name
'Alexander, A.'
'Grey, C.P.'
'Burley, J.C.'
'Battle, P.D.'
'Gallon, D.J.'
'Kim Sang-Hwan'

_publ_section_title
;
 Structural and magnetic properties of Li3 Ru O4
;
_journal_name_full 'Journal of Materials Chemistry'
_journal_page_first 2612
_journal_page_last 2616
_journal_volume 13
_journal_year 2003
_chemical_formula_sum 'Li2.81 O4 Ru1.04'
_chemical_name_systematic 'Li2.81 Ru0.04 (Ru O4)'
_space_group_IT_number 13
_symmetry_space_group_name_Hall '-P 2ya'
_symmetry_space_group_name_H-M 'P 1 2/a 1'
_cell_angle_alpha 90
_cell_angle_beta 110.039
_cell_angle_gamma 90
_cell_formula_units_Z 2
_cell_length_a 5.1057
_cell_length_b 5.8545
_cell_length_c 5.1062
_cell_volume 143.391
_citation_journal_id_ASTM JMACEP
_cod_data_source_file Alexander_JMACEP_2003_1579.cif
_cod_data_source_block Li2.81O4Ru1.04
_cod_original_cell_volume 143.3907
_cod_original_sg_symbol_Hall '-P 2yc (z,y,-x)'
_cod_database_code 7222412

loop_
_symmetry_equiv_pos_as_xyz
x,y,z
-x+1/2,y,-z
-x,-y,-z
x-1/2,-y,z

loop_
_atom_site_label
_atom_site_type_symbol
_atom_site_fract_x
_atom_site_fract_y
_atom_site_fract_z
_atom_site_occupancy
_atom_site_U_iso_or_equiv
O1 O-2 0.0181 0.64 0.7555 1 0.0
Li1 Li+1 0.75 0.614 0 0.951 0.0
Ru2 Ru+5 0.75 0.883 0.5 0.012 0.0
Li2 Li+1 0.75 0.883 0.5 0.94 0.0
O2 O-2 0.5028 0.1107 0.2235 1 0.0
Ru4 Ru+5 0.25 0.8671 0 1 0.0
Li3 Li+1 0.75 0.368 0.5 0.917 0.0
Ru3 Ru+5 0.75 0.368 0.5 0.017 0.0
Ru1 Ru+5 0.75 0.614 0 0.01 0.0
